data_4027029
loop_
_publ_author_name
'Ulf Scheffler'
'Rainer Mahrwald'

_publ_section_title
;
 Histidine-Catalyzed Asymmetric Aldol Addition of Enolizable Aldehydes:
 Insights into its Mechanism
;
_journal_name_full 'Journal of Organic Chemistry'
_journal_page_first 2310
_journal_page_last 2330
_journal_paper_doi 10.1021/jo202558f
_journal_volume 77
_journal_year 2012
_chemical_absolute_configuration syn
_chemical_formula_moiety 'C11 H12 O3'
_chemical_formula_sum 'C11 H12 O3'
_chemical_formula_weight 192.21
_chemical_name_systematic
; 
 3-(S)-hydroxy-4-(R)-methyl-4-phenyl-dihydro-furan-2-one 
;
_space_group_IT_number 4
_symmetry_cell_setting monoclinic
_symmetry_Int_Tables_number 4
_symmetry_space_group_name_Hall 'P 2yb'
_symmetry_space_group_name_H-M 'P 1 21 1'
_atom_sites_solution_hydrogens geom
_atom_sites_solution_primary direct
_atom_sites_solution_secondary difmap
_audit_creation_method SHELXL-97
_cell_angle_alpha 90.00
_cell_angle_beta 92.950(12)
_cell_angle_gamma 90.00
_cell_formula_units_Z 4
_cell_length_a 10.1592(14)
_cell_length_b 6.5759(7)
_cell_length_c 14.314(2)
_cell_measurement_reflns_used 28393
_cell_measurement_temperature 100(2)
_cell_measurement_theta_max 28.42
_cell_measurement_theta_min 2.40
_cell_volume 955.0(2)
_computing_cell_refinement 'STOE X-AREA'
_computing_data_collection 'STOE X-AREA'
_computing_data_reduction XPREP
_computing_structure_refinement 'SHELXL-97 (Sheldrick, 1997)'
_computing_structure_solution 'SHELXS-97 (Sheldrick, 1990)'
_diffrn_ambient_temperature 100(2)
_diffrn_measured_fraction_theta_full 0.980
_diffrn_measured_fraction_theta_max 0.980
_diffrn_measurement_device_type 'STOE IPDS 1'
_diffrn_measurement_method 'rotation method'
_diffrn_radiation_monochromator graphite
_diffrn_radiation_source 'fine-focus sealed tube'
_diffrn_radiation_type MoK\a
_diffrn_radiation_wavelength 0.71073
_diffrn_reflns_av_R_equivalents 0.1221
_diffrn_reflns_av_sigmaI/netI 0.0234
_diffrn_reflns_limit_h_max 13
_diffrn_reflns_limit_h_min -13
_diffrn_reflns_limit_k_max 8
_diffrn_reflns_limit_k_min 0
_diffrn_reflns_limit_l_max 18
_diffrn_reflns_limit_l_min 0
_diffrn_reflns_number 13755
_diffrn_reflns_theta_full 28.13
_diffrn_reflns_theta_max 28.13
_diffrn_reflns_theta_min 2.40
_exptl_absorpt_coefficient_mu 0.097
_exptl_absorpt_correction_type none
_exptl_crystal_colour white
_exptl_crystal_density_diffrn 1.337
_exptl_crystal_description plate
_exptl_crystal_F_000 408
_exptl_crystal_size_max 0.50
_exptl_crystal_size_mid 0.50
_exptl_crystal_size_min 0.30
_refine_diff_density_max 0.489
_refine_diff_density_min -0.331
_refine_diff_density_rms 0.083
_refine_ls_extinction_expression Fc^*^=kFc[1+0.001xFc^2^\l^3^/sin(2\q)]^-1/4^
_refine_ls_extinction_method SHELXL
_refine_ls_goodness_of_fit_ref 1.082
_refine_ls_hydrogen_treatment mixed
_refine_ls_matrix_type full
_refine_ls_number_parameters 310
_refine_ls_number_reflns 2488
_refine_ls_number_restraints 1
_refine_ls_restrained_S_all 1.082
_refine_ls_R_factor_all 0.0875
_refine_ls_R_factor_gt 0.0787
_refine_ls_shift/su_max 0.000
_refine_ls_shift/su_mean 0.000
_refine_ls_structure_factor_coef Fsqd
_refine_ls_weighting_details 'calc w=1/[\s^2^(Fo^2^)+(0.0767P)^2^+2.4359P] where P=(Fo^2^+2Fc^2^)/3'
_refine_ls_weighting_scheme calc
_refine_ls_wR_factor_gt 0.2210
_refine_ls_wR_factor_ref 0.2257
_reflns_number_gt 2131
_reflns_number_total 2488
_reflns_threshold_expression >2sigma(I)
_cod_data_source_file jo202558f_20h.cif
_cod_data_source_block c:phmetac
_cod_original_sg_symbol_H-M 'P 21'
_cod_database_code 4027029

loop_
_symmetry_equiv_pos_as_xyz
'x, y, z'
'-x, y+1/2, -z'

loop_
_atom_site_label
_atom_site_type_symbol
_atom_site_fract_x
_atom_site_fract_y
_atom_site_fract_z
_atom_site_U_iso_or_equiv
_atom_site_adp_type
_atom_site_occupancy
_atom_site_symmetry_multiplicity
_atom_site_calc_flag
_atom_site_refinement_flags
C1 C 0.4814(4) 0.5631(10) 0.2058(4) 0.0299(11) Uani 1 1 d .
C2 C 0.5788(4) 0.4868(9) 0.1349(4) 0.0298(12) Uani 1 1 d .
H2 H 0.5742 0.3351 0.1314 0.036 Uiso 1 1 calc R
C3 C 0.5236(5) 0.5770(10) 0.0428(4) 0.0327(12) Uani 1 1 d .
C4 C 0.3540(5) 0.5557(11) 0.1417(4) 0.0331(12) Uani 1 1 d .
H4A H 0.3149 0.4178 0.1418 0.040 Uiso 1 1 calc R
H4B H 0.2883 0.6540 0.1633 0.040 Uiso 1 1 calc R
C5 C 0.4732(5) 0.4286(10) 0.2907(4) 0.0313(12) Uani 1 1 d .
C6 C 0.3590(5) 0.4345(11) 0.3419(4) 0.0349(13) Uani 1 1 d .
H6 H 0.2889 0.5235 0.3231 0.042 Uiso 1 1 calc R
C7 C 0.3479(5) 0.3104(11) 0.4203(4) 0.0381(14) Uani 1 1 d .
H7 H 0.2689 0.3124 0.4531 0.046 Uiso 1 1 calc R
C8 C 0.4513(6) 0.1837(12) 0.4509(4) 0.0408(14) Uani 1 1 d .
H8 H 0.4437 0.0998 0.5044 0.049 Uiso 1 1 calc R
C9 C 0.5657(5) 0.1823(11) 0.4019(4) 0.0377(13) Uani 1 1 d .
H9 H 0.6372 0.0973 0.4220 0.045 Uiso 1 1 calc R
C10 C 0.5760(5) 0.3053(10) 0.3231(4) 0.0343(12) Uani 1 1 d .
H10 H 0.6556 0.3044 0.2910 0.041 Uiso 1 1 calc R
C11 C 0.5102(5) 0.7838(9) 0.2344(5) 0.0340(13) Uani 1 1 d .
H11A H 0.4416 0.8322 0.2747 0.051 Uiso 1 1 calc R
H11B H 0.5111 0.8692 0.1783 0.051 Uiso 1 1 calc R
H11C H 0.5962 0.7912 0.2685 0.051 Uiso 1 1 calc R
C12 C -0.0040(5) 1.0582(9) 0.2015(4) 0.0302(11) Uani 1 1 d .
C13 C 0.0933(4) 0.9882(10) 0.1288(4) 0.0310(12) Uani 1 1 d .
H13 H 0.0926 0.8363 0.1262 0.037 Uiso 1 1 calc R
C14 C 0.0324(5) 1.0700(10) 0.0374(4) 0.0318(12) Uani 1 1 d .
C15 C -0.1326(5) 1.0383(11) 0.1402(4) 0.0354(13) Uani 1 1 d .
H15A H -0.1659 0.8969 0.1412 0.042 Uiso 1 1 calc R
H15B H -0.2012 1.1301 0.1630 0.042 Uiso 1 1 calc R
C16 C 0.0044(5) 0.9268(10) 0.2885(4) 0.0305(12) Uani 1 1 d .
C17 C -0.0991(5) 0.8114(11) 0.3187(4) 0.0356(13) Uani 1 1 d .
H17 H -0.1814 0.8136 0.2841 0.043 Uiso 1 1 calc R
C18 C -0.0852(6) 0.6927(12) 0.3984(5) 0.0420(14) Uani 1 1 d .
H18 H -0.1577 0.6148 0.4176 0.050 Uiso 1 1 calc R
C19 C 0.0340(6) 0.6864(11) 0.4509(4) 0.0376(13) Uani 1 1 d .
H19 H 0.0433 0.6046 0.5055 0.045 Uiso 1 1 calc R
C20 C 0.1384(5) 0.8005(11) 0.4224(4) 0.0378(13) Uani 1 1 d .
H20 H 0.2204 0.7972 0.4574 0.045 Uiso 1 1 calc R
C21 C 0.1241(5) 0.9214(11) 0.3419(4) 0.0340(12) Uani 1 1 d .
H21 H 0.1964 1.0007 0.3233 0.041 Uiso 1 1 calc R
C22 C 0.0172(5) 1.2836(10) 0.2265(5) 0.0353(13) Uani 1 1 d .
H22A H -0.0488 1.3264 0.2701 0.053 Uiso 1 1 calc R
H22B H 0.0083 1.3660 0.1695 0.053 Uiso 1 1 calc R
H22C H 0.1056 1.3019 0.2560 0.053 Uiso 1 1 calc R
O1 O 0.3936(3) 0.6093(6) 0.0478(3) 0.0317(9) Uani 1 1 d .
O2 O 0.7108(3) 0.5465(7) 0.1564(3) 0.0329(9) Uani 1 1 d .
H23 H 0.748(7) 0.534(13) 0.098(5) 0.042(19) Uiso 1 1 d .
O3 O 0.5799(4) 0.6146(7) -0.0265(3) 0.0375(10) Uani 1 1 d .
O4 O -0.0985(3) 1.0957(7) 0.0451(3) 0.0319(9) Uani 1 1 d .
O5 O 0.2230(3) 1.0540(7) 0.1480(3) 0.0347(9) Uani 1 1 d .
H24 H 0.261(7) 1.064(14) 0.084(5) 0.046(19) Uiso 1 1 d .
O6 O 0.0841(4) 1.1060(7) -0.0339(3) 0.0348(10) Uani 1 1 d .

loop_
_atom_site_aniso_label
_atom_site_aniso_U_11
_atom_site_aniso_U_22
_atom_site_aniso_U_33
_atom_site_aniso_U_23
_atom_site_aniso_U_13
_atom_site_aniso_U_12
C1 0.0138(19) 0.028(3) 0.048(3) -0.001(3) 0.0022(19) 0.005(2)
C2 0.0098(18) 0.032(3) 0.048(3) -0.002(2) 0.0020(19) 0.002(2)
C3 0.018(2) 0.030(3) 0.050(3) -0.001(3) 0.003(2) 0.008(2)
C4 0.017(2) 0.034(3) 0.048(3) 0.001(3) 0.0038(19) 0.008(2)
C5 0.018(2) 0.032(3) 0.044(3) -0.005(3) 0.005(2) -0.001(2)
C6 0.017(2) 0.036(3) 0.052(3) 0.000(3) 0.004(2) -0.003(2)
C7 0.022(2) 0.041(3) 0.052(3) -0.002(3) 0.007(2) -0.008(3)
C8 0.036(3) 0.043(4) 0.044(3) 0.000(3) 0.007(2) -0.006(3)
C9 0.027(2) 0.034(3) 0.052(3) -0.002(3) 0.000(2) 0.006(3)
C10 0.021(2) 0.032(3) 0.050(3) -0.003(3) 0.005(2) 0.001(2)
C11 0.021(2) 0.025(3) 0.056(4) -0.004(3) 0.005(2) 0.006(2)
C12 0.0149(19) 0.025(3) 0.051(3) -0.003(3) 0.0033(19) 0.001(2)
C13 0.0104(19) 0.034(3) 0.048(3) -0.002(3) 0.0032(19) 0.000(2)
C14 0.022(2) 0.029(3) 0.045(3) 0.000(3) 0.004(2) 0.006(2)
C15 0.017(2) 0.042(3) 0.047(3) 0.001(3) 0.0038(19) 0.004(2)
C16 0.017(2) 0.027(3) 0.048(3) 0.001(3) 0.007(2) 0.001(2)
C17 0.020(2) 0.032(3) 0.054(3) 0.000(3) 0.007(2) -0.003(2)
C18 0.029(3) 0.040(4) 0.058(4) -0.001(3) 0.012(2) -0.004(3)
C19 0.033(3) 0.032(3) 0.047(3) 0.001(3) 0.007(2) -0.002(3)
C20 0.023(2) 0.039(3) 0.051(3) -0.001(3) 0.004(2) 0.001(3)
C21 0.017(2) 0.035(3) 0.050(3) -0.001(3) 0.006(2) 0.000(2)
C22 0.024(2) 0.026(3) 0.057(4) -0.004(3) 0.001(2) 0.005(2)
O1 0.0143(15) 0.031(2) 0.050(2) 0.0025(18) 0.0028(14) 0.0056(15)
O2 0.0136(15) 0.034(2) 0.051(2) -0.001(2) 0.0025(14) -0.0045(16)
O3 0.0213(17) 0.042(3) 0.050(2) 0.004(2) 0.0075(16) 0.0049(18)
O4 0.0140(15) 0.033(2) 0.049(2) 0.0010(19) 0.0032(14) 0.0027(16)
O5 0.0135(15) 0.039(2) 0.052(2) 0.000(2) 0.0017(14) -0.0055(17)
O6 0.0218(17) 0.034(2) 0.049(2) 0.0019(19) 0.0061(15) 0.0006(17)

loop_
_atom_type_symbol
_atom_type_description
_atom_type_scat_dispersion_real
_atom_type_scat_dispersion_imag
_atom_type_scat_source
C C 0.0033 0.0016 'International Tables Vol C Tables 4.2.6.8 and 6.1.1.4'
H H 0.0000 0.0000 'International Tables Vol C Tables 4.2.6.8 and 6.1.1.4'
O O 0.0106 0.0060 'International Tables Vol C Tables 4.2.6.8 and 6.1.1.4'

loop_
_geom_angle_atom_site_label_1
_geom_angle_atom_site_label_2
_geom_angle_atom_site_label_3
_geom_angle
C5 C1 C11 111.0(5)
C5 C1 C2 113.8(5)
C11 C1 C2 111.4(5)
C5 C1 C4 112.3(5)
C11 C1 C4 109.3(5)
C2 C1 C4 98.4(4)
O2 C2 C3 112.5(5)
O2 C2 C1 113.6(5)
C3 C2 C1 102.8(4)
O2 C2 H2 109.2
C3 C2 H2 109.2
C1 C2 H2 109.2
O3 C3 O1 121.7(5)
O3 C3 C2 128.8(5)
O1 C3 C2 109.5(4)
O1 C4 C1 106.0(4)
O1 C4 H4A 110.5
C1 C4 H4A 110.5
O1 C4 H4B 110.5
C1 C4 H4B 110.5
H4A C4 H4B 108.7
C10 C5 C6 118.1(6)
C10 C5 C1 122.8(5)
C6 C5 C1 119.1(5)
C7 C6 C5 120.4(6)
C7 C6 H6 119.8
C5 C6 H6 119.8
C8 C7 C6 120.7(5)
C8 C7 H7 119.7
C6 C7 H7 119.7
C9 C8 C7 118.9(6)
C9 C8 H8 120.6
C7 C8 H8 120.6
C8 C9 C10 120.3(6)
C8 C9 H9 119.9
C10 C9 H9 119.9
C5 C10 C9 121.6(5)
C5 C10 H10 119.2
C9 C10 H10 119.2
C1 C11 H11A 109.5
C1 C11 H11B 109.5
H11A C11 H11B 109.5
C1 C11 H11C 109.5
H11A C11 H11C 109.5
H11B C11 H11C 109.5
C16 C12 C22 110.9(5)
C16 C12 C13 111.9(5)
C22 C12 C13 111.0(5)
C16 C12 C15 115.5(5)
C22 C12 C15 108.6(5)
C13 C12 C15 98.3(4)
O5 C13 C14 113.4(5)
O5 C13 C12 113.9(5)
C14 C13 C12 103.3(4)
O5 C13 H13 108.7
C14 C13 H13 108.7
C12 C13 H13 108.7
O6 C14 O4 121.5(5)
O6 C14 C13 129.0(5)
O4 C14 C13 109.5(4)
O4 C15 C12 105.8(4)
O4 C15 H15A 110.6
C12 C15 H15A 110.6
O4 C15 H15B 110.6
C12 C15 H15B 110.6
H15A C15 H15B 108.7
C17 C16 C21 117.8(6)
C17 C16 C12 124.0(5)
C21 C16 C12 118.3(5)
C18 C17 C16 121.3(5)
C18 C17 H17 119.3
C16 C17 H17 119.3
C17 C18 C19 120.7(6)
C17 C18 H18 119.6
C19 C18 H18 119.6
C20 C19 C18 119.1(6)
C20 C19 H19 120.5
C18 C19 H19 120.5
C19 C20 C21 120.2(5)
C19 C20 H20 119.9
C21 C20 H20 119.9
C20 C21 C16 120.9(5)
C20 C21 H21 119.6
C16 C21 H21 119.6
C12 C22 H22A 109.5
C12 C22 H22B 109.5
H22A C22 H22B 109.5
C12 C22 H22C 109.5
H22A C22 H22C 109.5
H22B C22 H22C 109.5
C3 O1 C4 109.1(4)
C2 O2 H23 101(4)
C14 O4 C15 108.9(4)
C13 O5 H24 104(4)

loop_
_geom_bond_atom_site_label_1
_geom_bond_atom_site_label_2
_geom_bond_distance
C1 C5 1.509(8)
C1 C11 1.532(8)
C1 C2 1.537(7)
C1 C4 1.548(7)
C2 O2 1.416(5)
C2 C3 1.526(8)
C2 H2 1.0000
C3 O3 1.197(7)
C3 O1 1.343(6)
C4 O1 1.466(7)
C4 H4A 0.9900
C4 H4B 0.9900
C5 C10 1.384(8)
C5 C6 1.404(7)
C6 C7 1.397(9)
C6 H6 0.9500
C7 C8 1.394(9)
C7 H7 0.9500
C8 C9 1.388(8)
C8 H8 0.9500
C9 C10 1.396(9)
C9 H9 0.9500
C10 H10 0.9500
C11 H11A 0.9800
C11 H11B 0.9800
C11 H11C 0.9800
C12 C16 1.514(8)
C12 C22 1.538(8)
C12 C13 1.541(7)
C12 C15 1.541(7)
C13 O5 1.401(5)
C13 C14 1.517(8)
C13 H13 1.0000
C14 O6 1.195(7)
C14 O4 1.350(6)
C15 O4 1.471(7)
C15 H15A 0.9900
C15 H15B 0.9900
C16 C17 1.385(7)
C16 C21 1.403(7)
C17 C18 1.383(9)
C17 H17 0.9500
C18 C19 1.392(9)
C18 H18 0.9500
C19 C20 1.378(8)
C19 H19 0.9500
C20 C21 1.401(9)
C20 H20 0.9500
C21 H21 0.9500
C22 H22A 0.9800
C22 H22B 0.9800
C22 H22C 0.9800
O2 H23 0.94(7)
O5 H24 1.01(7)

loop_
_geom_torsion_atom_site_label_1
_geom_torsion_atom_site_label_2
_geom_torsion_atom_site_label_3
_geom_torsion_atom_site_label_4
_geom_torsion
C5 C1 C2 O2 -84.3(6)
C11 C1 C2 O2 42.1(6)
C4 C1 C2 O2 156.7(5)
C5 C1 C2 C3 153.9(5)
C11 C1 C2 C3 -79.7(5)
C4 C1 C2 C3 34.9(6)
O2 C2 C3 O3 33.0(9)
C1 C2 C3 O3 155.6(7)
O2 C2 C3 O1 -148.1(5)
C1 C2 C3 O1 -25.5(6)
C5 C1 C4 O1 -154.7(5)
C11 C1 C4 O1 81.7(6)
C2 C1 C4 O1 -34.6(6)
C11 C1 C5 C10 -100.3(6)
C2 C1 C5 C10 26.3(8)
C4 C1 C5 C10 137.0(6)
C11 C1 C5 C6 76.7(6)
C2 C1 C5 C6 -156.7(5)
C4 C1 C5 C6 -46.0(7)
C10 C5 C6 C7 -3.5(9)
C1 C5 C6 C7 179.4(6)
C5 C6 C7 C8 2.2(10)
C6 C7 C8 C9 -0.2(10)
C7 C8 C9 C10 -0.3(10)
C6 C5 C10 C9 3.0(9)
C1 C5 C10 C9 180.0(6)
C8 C9 C10 C5 -1.1(10)
C16 C12 C13 O5 -79.9(6)
C22 C12 C13 O5 44.6(7)
C15 C12 C13 O5 158.3(5)
C16 C12 C13 C14 156.7(5)
C22 C12 C13 C14 -78.8(6)
C15 C12 C13 C14 34.9(6)
O5 C13 C14 O6 33.6(9)
C12 C13 C14 O6 157.3(7)
O5 C13 C14 O4 -148.0(5)
C12 C13 C14 O4 -24.2(6)
C16 C12 C15 O4 -154.5(5)
C22 C12 C15 O4 80.2(6)
C13 C12 C15 O4 -35.3(6)
C22 C12 C16 C17 117.3(6)
C13 C12 C16 C17 -118.1(6)
C15 C12 C16 C17 -6.7(9)
C22 C12 C16 C21 -62.6(7)
C13 C12 C16 C21 61.9(7)
C15 C12 C16 C21 173.3(5)
C21 C16 C17 C18 -0.6(9)
C12 C16 C17 C18 179.4(6)
C16 C17 C18 C19 0.1(10)
C17 C18 C19 C20 0.1(10)
C18 C19 C20 C21 0.2(10)
C19 C20 C21 C16 -0.7(10)
C17 C16 C21 C20 0.9(9)
C12 C16 C21 C20 -179.1(6)
O3 C3 O1 C4 -178.1(6)
C2 C3 O1 C4 2.9(6)
C1 C4 O1 C3 21.0(6)
O6 C14 O4 C15 179.7(6)
C13 C14 O4 C15 1.1(7)
C12 C15 O4 C14 22.7(7)
